data_7057929
loop_
_publ_author_name
'Landovsk\'y, T.'
'Dvo\<r\'akov\'a, H.'
'Eigner, V.'
'Babor, M.'
'Krupi\<cka, M.'
'Kohout, M.'
'Lhot\'ak, P.'

_publ_section_title
;
 Chemoselective oxidation of phenoxathiin-based thiacalix[4]arene and the
 stereoselective alkylation of products
;
_journal_issue 24
_journal_name_full 'New Journal of Chemistry'
_journal_page_first 20074
_journal_paper_doi 10.1039/C8NJ04690E
_journal_volume 42
_journal_year 2018
_chemical_formula_moiety 'C43 H52 O11 S4, C H4 O'
_chemical_formula_sum 'C44 H56 O12 S4'
_chemical_formula_weight 905.20
_space_group_IT_number 14
_space_group_name_Hall '-P 2ybc'
_space_group_name_H-M_alt 'P 1 21/c 1'
_symmetry_cell_setting monoclinic
_symmetry_space_group_name_Hall '-P 2ybc'
_symmetry_space_group_name_H-M 'P 1 21/c 1'
_atom_sites_solution_hydrogens difmap
_atom_sites_solution_primary direct
_atom_sites_solution_secondary difmap
_audit_update_record
;
2018-06-12 deposited with the CCDC.
2018-11-07 downloaded from the CCDC.
;
_cell_angle_alpha 90
_cell_angle_beta 103.3745(8)
_cell_angle_gamma 90
_cell_formula_units_Z 4
_cell_length_a 12.2940(3)
_cell_length_b 31.9770(8)
_cell_length_c 12.2132(3)
_cell_measurement_reflns_used 156
_cell_measurement_temperature 180
_cell_measurement_theta_max 51
_cell_measurement_theta_min 10
_cell_volume 4671.1(2)
_computing_cell_refinement 'Apex3 (Bruker AXS, 2015)'
_computing_data_collection 'Apex3 (Bruker AXS, 2015)'
_computing_data_reduction 'Apex3 (Bruker AXS, 2015)'
_computing_molecular_graphics 'CAMERON (Watkin et al., 1996)'
_computing_publication_material 'CRYSTALS (Betteridge et al., 2003)'
_computing_structure_refinement 'CRYSTALS (Betteridge et al., 2003)'
_computing_structure_solution 'SIR92 (Altomare et al., 1994)'
_diffrn_ambient_pressure 101
_diffrn_ambient_temperature 180
_diffrn_measured_fraction_theta_full 0.999
_diffrn_measured_fraction_theta_max 0.999
_diffrn_measurement_device Area
_diffrn_measurement_device_type 'Bruker Kappa Apex3'
_diffrn_measurement_method '\f & \w scans'
_diffrn_radiation_monochromator graphite
_diffrn_radiation_type 'Cu K\a'
_diffrn_radiation_wavelength 1.54180
_diffrn_reflns_av_R_equivalents 0.034
_diffrn_reflns_limit_h_max 15
_diffrn_reflns_limit_h_min -15
_diffrn_reflns_limit_k_max 39
_diffrn_reflns_limit_k_min -39
_diffrn_reflns_limit_l_max 14
_diffrn_reflns_limit_l_min -15
_diffrn_reflns_number 59047
_diffrn_reflns_theta_full 72.520
_diffrn_reflns_theta_max 72.520
_diffrn_reflns_theta_min 2.764
_diffrn_standards_number 0
_exptl_absorpt_coefficient_mu 2.357
_exptl_absorpt_correction_T_max 0.46
_exptl_absorpt_correction_T_min 0.37
_exptl_absorpt_correction_type multi-scan
_exptl_absorpt_process_details 'SADABS (Siemens, 1996)'
_exptl_crystal_colour colourless
_exptl_crystal_density_diffrn 1.287
_exptl_crystal_density_method 'not measured'
_exptl_crystal_description prism
_exptl_crystal_F_000 1920.028
_exptl_crystal_size_max 0.444
_exptl_crystal_size_mid 0.358
_exptl_crystal_size_min 0.326
_refine_diff_density_max 1.09
_refine_diff_density_min -0.66
_refine_ls_extinction_method None
_refine_ls_goodness_of_fit_ref 1.0329
_refine_ls_hydrogen_treatment constr
_refine_ls_matrix_type full
_refine_ls_number_parameters 627
_refine_ls_number_reflns 9260
_refine_ls_number_restraints 122
_refine_ls_R_factor_all 0.0514
_refine_ls_R_factor_gt 0.0487
_refine_ls_shift/su_max 0.0011508
_refine_ls_shift/su_mean 0.0000702
_refine_ls_structure_factor_coef Fsqd
_refine_ls_weighting_details
;
 Method, part 1, Chebychev polynomial, (Watkin, 1994, Prince, 1982) 
 [weight] = 1.0/[A~0~*T~0~(x)+A~1~*T~1~(x) ... +A~n-1~]*T~n-1~(x)] 
 where A~i~ are the Chebychev coefficients listed below and x= Fcalc/Fmax 
 Method = Robust Weighting (Prince, 1982) 
 W = [weight] * [1-(deltaF/6*sigmaF)^2^]^2^ 
 A~i~ are: 
 2.65 3.47 0.920 
;
_refine_ls_weighting_scheme calc
_refine_ls_wR_factor_all 0.1237
_refine_ls_wR_factor_gt 0.1233
_refine_ls_wR_factor_ref 0.1237
_reflns_limit_h_max 14
_reflns_limit_h_min -15
_reflns_limit_k_max 39
_reflns_limit_k_min 0
_reflns_limit_l_max 15
_reflns_limit_l_min 0
_reflns_number_gt 8645
_reflns_number_total 9261
_reflns_threshold_expression I>2.0\s(I)
_oxford_diffrn_Wilson_B_factor 2.12
_oxford_diffrn_Wilson_scale 80.33
_oxford_refine_ls_r_factor_ref 0.0514
_oxford_refine_ls_scale 0.09494(2)
_oxford_reflns_number_all 9260
_cod_data_source_file c8nj04690e2.cif
_cod_data_source_block 7a
_cod_depositor_comments 'Adding full bibliography for 7057927--7057931.cif.'
_cod_original_sg_symbol_H-M 'P 1 21/c 1 '
_cod_database_code 7057929
_oxford_refine_reflns_threshold_expression_ref I>-3.0\s(I)

loop_
_symmetry_equiv_pos_as_xyz
x,y,z
-x,-y,-z
-x,y+1/2,-z+1/2
x,-y+1/2,z+1/2

loop_
_atom_site_label
_atom_site_type_symbol
_atom_site_fract_x
_atom_site_fract_y
_atom_site_fract_z
_atom_site_U_iso_or_equiv
_atom_site_occupancy
_atom_site_adp_type
_atom_site_refinement_flags_posn
_atom_site_refinement_flags_adp
_atom_site_refinement_flags_occupancy
_atom_site_disorder_assembly
_atom_site_disorder_group
C1 C 0.57996(15) 0.59062(6) 0.30022(14) 0.0249 1.0000 Uani . . . . .
O2 O 0.59347(11) 0.59479(4) 0.41471(10) 0.0280 1.0000 Uani . . . . .
C3 C 0.67152(14) 0.62168(6) 0.47312(14) 0.0251 1.0000 Uani . . . . .
C4 C 0.76666(15) 0.63295(6) 0.43868(15) 0.0268 1.0000 Uani . . . . .
C5 C 0.84310(16) 0.66100(6) 0.50183(17) 0.0305 1.0000 Uani . . . . .
C6 C 0.82646(16) 0.67804(6) 0.60171(17) 0.0319 1.0000 Uani . . . . .
C7 C 0.72937(16) 0.66631(6) 0.63499(15) 0.0304 1.0000 Uani . . . . .
C8 C 0.65234(15) 0.63889(6) 0.57176(15) 0.0256 1.0000 Uani . . . . .
S9 S 0.52547(4) 0.628394(14) 0.61234(3) 0.0269 1.0000 Uani . . . . .
C10 C 0.42417(15) 0.65215(6) 0.50109(15) 0.0257 1.0000 Uani . . . . .
C11 C 0.45642(16) 0.68947(6) 0.45888(16) 0.0298 1.0000 Uani . . . . .
C12 C 0.38669(17) 0.71146(6) 0.37245(17) 0.0328 1.0000 Uani . . . . .
C13 C 0.28044(17) 0.69527(6) 0.33115(19) 0.0357 1.0000 Uani . . . . .
C14 C 0.24655(15) 0.65879(6) 0.37478(18) 0.0326 1.0000 Uani . . . . .
S15 S 0.10866(4) 0.640669(15) 0.31607(5) 0.0383 1.0000 Uani . . . . .
C16 C 0.13023(15) 0.59352(6) 0.24790(17) 0.0314 1.0000 Uani . . . . .
C17 C 0.09080(15) 0.55613(6) 0.28344(17) 0.0305 1.0000 Uani . . . . .
C18 C 0.11235(14) 0.51801(6) 0.23694(16) 0.0277 1.0000 Uani . . . . .
C19 C 0.18043(16) 0.51864(6) 0.15977(16) 0.0311 1.0000 Uani . . . . .
C20 C 0.22116(15) 0.55592(6) 0.12630(15) 0.0314 1.0000 Uani . . . . .
S21 S 0.32337(4) 0.552533(18) 0.04572(4) 0.0368 1.0000 Uani . . . . .
C22 C 0.44986(15) 0.57360(6) 0.13037(15) 0.0273 1.0000 Uani . . . . .
C23 C 0.52810(16) 0.58583(6) 0.06972(15) 0.0294 1.0000 Uani . . . . .
C24 C 0.63562(15) 0.59853(6) 0.12214(15) 0.0265 1.0000 Uani . . . . .
C25 C 0.66043(14) 0.60052(5) 0.24152(15) 0.0249 1.0000 Uani . . . . .
S26 S 0.80143(4) 0.607342(15) 0.32268(4) 0.0292 1.0000 Uani . . . . .
C27 C 0.31695(15) 0.63618(6) 0.46021(16) 0.0287 1.0000 Uani . . . . .
C28 C 0.19302(16) 0.59422(6) 0.16631(17) 0.0333 1.0000 Uani . . . . .
C29 C 0.47434(14) 0.57493(6) 0.24673(15) 0.0248 1.0000 Uani . . . . .
O30 O 0.28119(12) 0.59939(4) 0.49433(13) 0.0365 1.0000 Uani . . . . .
C31 C 0.2495(2) 0.60082(9) 0.6012(2) 0.0557 1.0000 Uani . . . . .
O32 O 0.23673(13) 0.63076(5) 0.13675(13) 0.0431 1.0000 Uani . . . . .
C33 C 0.1698(3) 0.65056(10) 0.0370(3) 0.0667 1.0000 Uani . . . . .
O34 O 0.39913(11) 0.56501(4) 0.30876(10) 0.0300 1.0000 Uani . . . . .
C35 C 0.42433(18) 0.52765(7) 0.37699(19) 0.0391 1.0000 Uani . . . . .
O36 O 0.50922(12) 0.58427(4) 0.61634(12) 0.0350 1.0000 Uani . . . . .
O37 O 0.52809(13) 0.65313(5) 0.71154(11) 0.0389 1.0000 Uani . . . . .
O38 O 0.05557(13) 0.67084(5) 0.23398(18) 0.0552 1.0000 Uani . . . . .
O39 O 0.05510(12) 0.63080(5) 0.40543(16) 0.0477 1.0000 Uani . . . . .
O40 O 0.34295(14) 0.50883(6) 0.03122(14) 0.0497 1.0000 Uani . . . . .
O41 O 0.29276(14) 0.57844(7) -0.05260(12) 0.0540 1.0000 Uani . . . . .
O42 O 0.84137(12) 0.56492(5) 0.36346(13) 0.0411 1.0000 Uani . . . . .
C43 C 0.91157(18) 0.70805(7) 0.67258(19) 0.0471 1.0000 Uani D U . . .
C44 C 0.9723(14) 0.7340(4) 0.5989(9) 0.0603 0.422(19) Uani D U P 1 1
C45 C 0.9982(12) 0.6810(3) 0.7540(15) 0.0721 0.422(19) Uani D U P 1 1
C46 C 0.8539(8) 0.7391(3) 0.7376(11) 0.0475 0.422(19) Uani D U P 1 1
C144 C 0.8755(13) 0.7266(6) 0.7747(12) 0.0631 0.262(14) Uani D U P 1 2
C145 C 1.0241(8) 0.6849(5) 0.7067(17) 0.0682 0.262(14) Uani D U P 1 2
C146 C 0.9231(18) 0.7431(4) 0.5887(10) 0.0674 0.262(14) Uani D U P 1 2
C244 C 0.9600(14) 0.6866(4) 0.7871(8) 0.0633 0.316(15) Uani D U P 1 3
C245 C 0.8478(10) 0.7476(3) 0.6941(17) 0.0581 0.316(15) Uani D U P 1 3
C246 C 1.0096(10) 0.7199(5) 0.6199(12) 0.0621 0.316(15) Uani D U P 1 3
C47 C 0.42650(17) 0.75120(6) 0.32439(18) 0.0415 1.0000 Uani D U . . .
C48 C 0.5306(4) 0.74065(19) 0.2807(6) 0.0769 0.569(5) Uani D U P 2 1
C49 C 0.4555(7) 0.78437(15) 0.4159(4) 0.0809 0.569(5) Uani D U P 2 1
C50 C 0.3398(4) 0.76906(19) 0.2240(5) 0.0779 0.569(5) Uani D U P 2 1
C148 C 0.4122(8) 0.7458(3) 0.1979(4) 0.0795 0.431(5) Uani D U P 2 2
C149 C 0.5491(4) 0.7616(2) 0.3795(6) 0.0706 0.431(5) Uani D U P 2 2
C150 C 0.3576(6) 0.78830(17) 0.3507(8) 0.0763 0.431(5) Uani D U P 2 2
C51 C 0.06799(17) 0.47626(6) 0.27024(18) 0.0334 1.0000 Uani . . . . .
C52 C 0.1652(3) 0.44529(8) 0.3058(3) 0.0636 1.0000 Uani . . . . .
C53 C -0.0161(3) 0.45907(10) 0.1680(3) 0.0704 1.0000 Uani . . . . .
C54 C 0.0134(3) 0.48085(8) 0.3694(3) 0.0599 1.0000 Uani . . . . .
C55 C 0.72115(17) 0.60925(7) 0.05180(17) 0.0340 1.0000 Uani . . . . .
C56 C 0.82153(18) 0.57949(8) 0.07854(19) 0.0397 1.0000 Uani . . . . .
C57 C 0.7607(2) 0.65504(8) 0.0754(2) 0.0521 1.0000 Uani . . . . .
C58 C 0.6683(2) 0.60466(10) -0.07362(19) 0.0535 1.0000 Uani . . . . .
O59 O 0.6901(2) 0.50025(7) 0.36954(19) 0.0696 1.0000 Uani . . . . .
C60 C 0.6556(3) 0.48730(10) 0.2552(3) 0.0690 1.0000 Uani . . . . .
H51 H 0.9080 0.6678 0.4757 0.0371 1.0000 Uiso R . . . .
H71 H 0.7101 0.6770 0.7006 0.0373 1.0000 Uiso R . . . .
H111 H 0.5318 0.7003 0.4914 0.0353 1.0000 Uiso R . . . .
H131 H 0.2290 0.7091 0.2756 0.0445 1.0000 Uiso R . . . .
H171 H 0.0511 0.5564 0.3404 0.0375 1.0000 Uiso R . . . .
H191 H 0.2036 0.4928 0.1326 0.0388 1.0000 Uiso R . . . .
H231 H 0.5066 0.5839 -0.0095 0.0364 1.0000 Uiso R . . . .
H313 H 0.2302 0.5720 0.6176 0.0855 1.0000 Uiso R . . . .
H312 H 0.3168 0.6095 0.6590 0.0850 1.0000 Uiso R . . . .
H311 H 0.1823 0.6199 0.5957 0.0856 1.0000 Uiso R . . . .
H331 H 0.2109 0.6732 0.0233 0.1030 1.0000 Uiso R . . . .
H332 H 0.0997 0.6585 0.0514 0.1030 1.0000 Uiso R . . . .
H333 H 0.1628 0.6310 -0.0241 0.1031 1.0000 Uiso R . . . .
H353 H 0.3758 0.5272 0.4294 0.0599 1.0000 Uiso R . . . .
H352 H 0.5024 0.5271 0.4128 0.0605 1.0000 Uiso R . . . .
H351 H 0.4040 0.5034 0.3308 0.0610 1.0000 Uiso R . . . .
H443 H 1.0260 0.7523 0.6465 0.0999 0.422(19) Uiso R . P 1 1
H442 H 0.9212 0.7512 0.5438 0.0998 0.422(19) Uiso R . P 1 1
H441 H 1.0133 0.7151 0.5611 0.1001 0.422(19) Uiso R . P 1 1
H451 H 1.0549 0.6989 0.8018 0.1133 0.422(19) Uiso R . P 1 1
H452 H 0.9562 0.6658 0.8005 0.1129 0.422(19) Uiso R . P 1 1
H453 H 1.0345 0.6614 0.7128 0.1130 0.422(19) Uiso R . P 1 1
H463 H 0.9066 0.7588 0.7782 0.0793 0.422(19) Uiso R . P 1 1
H462 H 0.7974 0.7541 0.6824 0.0789 0.422(19) Uiso R . P 1 1
H461 H 0.8195 0.7245 0.7880 0.0794 0.422(19) Uiso R . P 1 1
H1441 H 0.9313 0.7463 0.8114 0.0912 0.262(14) Uiso R . P 1 2
H1442 H 0.8045 0.7404 0.7474 0.0910 0.262(14) Uiso R . P 1 2
H1443 H 0.8693 0.7044 0.8264 0.0910 0.262(14) Uiso R . P 1 2
H1453 H 1.0818 0.7032 0.7491 0.0962 0.262(14) Uiso R . P 1 2
H1452 H 1.0477 0.6747 0.6417 0.0958 0.262(14) Uiso R . P 1 2
H1451 H 1.0134 0.6614 0.7529 0.0962 0.262(14) Uiso R . P 1 2
H1463 H 0.9784 0.7632 0.6250 0.0908 0.262(14) Uiso R . P 1 2
H1462 H 0.8539 0.7577 0.5622 0.0908 0.262(14) Uiso R . P 1 2
H1461 H 0.9463 0.7311 0.5249 0.0911 0.262(14) Uiso R . P 1 2
H2441 H 1.0234 0.7019 0.8299 0.0871 0.316(15) Uiso R . P 1 3
H2442 H 0.9027 0.6871 0.8283 0.0867 0.316(15) Uiso R . P 1 3
H2443 H 0.9799 0.6577 0.7789 0.0870 0.316(15) Uiso R . P 1 3
H2453 H 0.8917 0.7656 0.7501 0.0791 0.316(15) Uiso R . P 1 3
H2452 H 0.8296 0.7623 0.6242 0.0786 0.316(15) Uiso R . P 1 3
H2451 H 0.7796 0.7406 0.7151 0.0788 0.316(15) Uiso R . P 1 3
H2461 H 1.0594 0.7395 0.6713 0.0849 0.316(15) Uiso R . P 1 3
H2462 H 0.9835 0.7329 0.5440 0.0851 0.316(15) Uiso R . P 1 3
H2463 H 1.0500 0.6934 0.6131 0.0848 0.316(15) Uiso R . P 1 3
H483 H 0.5571 0.7643 0.2460 0.1137 0.569(5) Uiso R . P 2 1
H482 H 0.5900 0.7302 0.3400 0.1140 0.569(5) Uiso R . P 2 1
H481 H 0.5121 0.7192 0.2254 0.1133 0.569(5) Uiso R . P 2 1
H491 H 0.4771 0.8100 0.3840 0.1239 0.569(5) Uiso R . P 2 1
H492 H 0.3916 0.7897 0.4466 0.1243 0.569(5) Uiso R . P 2 1
H493 H 0.5175 0.7737 0.4745 0.1237 0.569(5) Uiso R . P 2 1
H503 H 0.3737 0.7910 0.1906 0.1132 0.569(5) Uiso R . P 2 1
H502 H 0.2792 0.7793 0.2528 0.1131 0.569(5) Uiso R . P 2 1
H501 H 0.3143 0.7475 0.1702 0.1129 0.569(5) Uiso R . P 2 1
H1483 H 0.4389 0.7711 0.1680 0.1149 0.431(5) Uiso R . P 2 2
H1482 H 0.3341 0.7411 0.1648 0.1149 0.431(5) Uiso R . P 2 2
H1481 H 0.4574 0.7221 0.1877 0.1149 0.431(5) Uiso R . P 2 2
H1491 H 0.5786 0.7822 0.3374 0.1088 0.431(5) Uiso R . P 2 2
H1492 H 0.5564 0.7714 0.4547 0.1088 0.431(5) Uiso R . P 2 2
H1493 H 0.5938 0.7369 0.3841 0.1091 0.431(5) Uiso R . P 2 2
H1503 H 0.3813 0.8131 0.3178 0.1080 0.431(5) Uiso R . P 2 2
H1502 H 0.3699 0.7921 0.4302 0.1081 0.431(5) Uiso R . P 2 2
H1501 H 0.2791 0.7831 0.3189 0.1081 0.431(5) Uiso R . P 2 2
H521 H 0.1350 0.4185 0.3209 0.0986 1.0000 Uiso R . . . .
H522 H 0.2212 0.4554 0.3774 0.1006 1.0000 Uiso R . . . .
H523 H 0.2030 0.4415 0.2440 0.0987 1.0000 Uiso R . . . .
H533 H -0.0367 0.4311 0.1881 0.1104 1.0000 Uiso R . . . .
H532 H -0.0841 0.4768 0.1542 0.1102 1.0000 Uiso R . . . .
H531 H 0.0171 0.4576 0.1004 0.1105 1.0000 Uiso R . . . .
H543 H -0.0164 0.4538 0.3853 0.0915 1.0000 Uiso R . . . .
H542 H -0.0517 0.5003 0.3479 0.0916 1.0000 Uiso R . . . .
H541 H 0.0739 0.4908 0.4375 0.0916 1.0000 Uiso R . . . .
H561 H 0.8691 0.5847 0.0306 0.0614 1.0000 Uiso R . . . .
H562 H 0.8646 0.5809 0.1545 0.0613 1.0000 Uiso R . . . .
H563 H 0.7966 0.5516 0.0622 0.0611 1.0000 Uiso R . . . .
H573 H 0.8111 0.6610 0.0268 0.0812 1.0000 Uiso R . . . .
H572 H 0.6973 0.6730 0.0521 0.0817 1.0000 Uiso R . . . .
H571 H 0.7968 0.6593 0.1564 0.0822 1.0000 Uiso R . . . .
H581 H 0.7246 0.6120 -0.1159 0.0845 1.0000 Uiso R . . . .
H582 H 0.6057 0.6243 -0.0959 0.0830 1.0000 Uiso R . . . .
H583 H 0.6405 0.5756 -0.0958 0.0826 1.0000 Uiso R . . . .
H602 H 0.6167 0.5118 0.2068 0.1098 1.0000 Uiso R . . . .
H601 H 0.7271 0.4766 0.2312 0.1093 1.0000 Uiso R . . . .
H603 H 0.5995 0.4633 0.2546 0.1100 1.0000 Uiso R . . . .
H591 H 0.7513 0.5181 0.3632 0.1074 1.0000 Uiso R . . . .

loop_
_atom_site_aniso_label
_atom_site_aniso_U_11
_atom_site_aniso_U_22
_atom_site_aniso_U_33
_atom_site_aniso_U_23
_atom_site_aniso_U_13
_atom_site_aniso_U_12
C1 0.0224(8) 0.0310(9) 0.0210(8) -0.0029(6) 0.0043(6) -0.0006(7)
O2 0.0240(6) 0.0382(7) 0.0220(6) -0.0057(5) 0.0056(5) -0.0083(5)
C3 0.0188(8) 0.0302(9) 0.0240(8) -0.0018(7) -0.0000(6) -0.0005(7)
C4 0.0209(8) 0.0321(9) 0.0265(8) -0.0045(7) 0.0039(7) -0.0004(7)
C5 0.0221(8) 0.0314(9) 0.0361(10) -0.0045(8) 0.0031(7) -0.0025(7)
C6 0.0264(9) 0.0304(9) 0.0351(10) -0.0068(7) -0.0005(8) -0.0009(7)
C7 0.0294(9) 0.0317(9) 0.0276(9) -0.0055(7) 0.0017(7) 0.0017(7)
C8 0.0225(8) 0.0289(8) 0.0242(8) -0.0005(7) 0.0026(6) 0.0022(7)
S9 0.0269(2) 0.0319(2) 0.0228(2) 0.00047(16) 0.00785(16) 0.00193(16)
C10 0.0226(8) 0.0273(8) 0.0278(8) -0.0001(7) 0.0073(7) 0.0015(7)
C11 0.0257(9) 0.0304(9) 0.0334(9) 0.0005(7) 0.0068(7) -0.0040(7)
C12 0.0288(9) 0.0296(9) 0.0393(10) 0.0036(8) 0.0064(8) -0.0015(7)
C13 0.0274(9) 0.0284(9) 0.0483(11) 0.0041(8) 0.0027(8) 0.0017(7)
C14 0.0200(8) 0.0274(9) 0.0489(11) -0.0028(8) 0.0053(8) 0.0008(7)
S15 0.0171(2) 0.0273(2) 0.0675(3) -0.0018(2) 0.0038(2) 0.00262(16)
C16 0.0178(8) 0.0300(9) 0.0429(11) 0.0008(8) -0.0000(7) 0.0006(7)
C17 0.0165(8) 0.0318(9) 0.0421(10) -0.0002(8) 0.0045(7) 0.0010(7)
C18 0.0185(8) 0.0314(9) 0.0317(9) 0.0005(7) 0.0028(7) -0.0010(7)
C19 0.0233(9) 0.0375(10) 0.0307(9) -0.0035(7) 0.0023(7) -0.0052(7)
C20 0.0217(9) 0.0450(11) 0.0249(8) 0.0013(8) -0.0003(7) -0.0085(8)
S21 0.0281(2) 0.0583(3) 0.0228(2) -0.0059(2) 0.00344(17) -0.0170(2)
C22 0.0218(8) 0.0344(9) 0.0240(8) -0.0012(7) 0.0017(7) -0.0058(7)
C23 0.0278(9) 0.0371(10) 0.0230(8) 0.0013(7) 0.0051(7) -0.0035(7)
C24 0.0246(9) 0.0288(8) 0.0281(9) -0.0004(7) 0.0101(7) -0.0003(7)
C25 0.0189(8) 0.0287(8) 0.0272(8) -0.0039(7) 0.0056(6) -0.0028(6)
S26 0.0199(2) 0.0376(2) 0.0305(2) -0.00707(17) 0.00692(17) -0.00350(16)
C27 0.0237(9) 0.0239(8) 0.0409(10) -0.0015(7) 0.0122(7) 0.0001(7)
C28 0.0214(9) 0.0367(10) 0.0364(10) 0.0065(8) -0.0041(7) -0.0058(7)
C29 0.0199(8) 0.0315(9) 0.0231(8) -0.0015(6) 0.0050(6) -0.0036(6)
O30 0.0289(7) 0.0275(7) 0.0554(9) 0.0047(6) 0.0141(6) -0.0029(5)
C31 0.0494(14) 0.0595(15) 0.0676(17) 0.0138(13) 0.0327(13) -0.0036(12)
O32 0.0371(8) 0.0413(8) 0.0467(9) 0.0128(7) 0.0008(7) -0.0120(6)
C33 0.0698(19) 0.0596(16) 0.0621(17) 0.0313(13) -0.0025(14) -0.0052(14)
O34 0.0219(6) 0.0444(7) 0.0237(6) 0.0024(5) 0.0054(5) -0.0054(5)
C35 0.0358(11) 0.0419(11) 0.0403(11) 0.0082(9) 0.0105(9) -0.0074(9)
O36 0.0361(8) 0.0339(7) 0.0369(7) 0.0073(6) 0.0122(6) 0.0017(6)
O37 0.0428(8) 0.0505(8) 0.0249(7) -0.0063(6) 0.0109(6) 0.0049(7)
O38 0.0263(7) 0.0336(8) 0.0948(14) 0.0089(8) -0.0085(8) 0.0060(6)
O39 0.0254(7) 0.0389(8) 0.0820(12) -0.0155(8) 0.0191(7) -0.0006(6)
O40 0.0445(9) 0.0624(10) 0.0479(9) -0.0259(8) 0.0222(7) -0.0224(8)
O41 0.0380(9) 0.0951(14) 0.0241(7) 0.0096(8) -0.0025(6) -0.0207(9)
O42 0.0282(7) 0.0436(8) 0.0483(8) -0.0093(7) 0.0027(6) 0.0068(6)
C43 0.0370(11) 0.0476(12) 0.0525(13) -0.0199(10) 0.0018(9) -0.0117(10)
C44 0.039(6) 0.065(6) 0.078(5) -0.026(4) 0.016(4) -0.031(5)
C45 0.040(5) 0.079(5) 0.081(7) -0.014(5) -0.021(5) -0.008(4)
C46 0.061(5) 0.042(4) 0.033(4) -0.017(3) -0.003(4) -0.014(3)
C144 0.057(6) 0.079(7) 0.046(6) -0.026(6) -0.002(5) -0.012(6)
C145 0.032(5) 0.084(7) 0.077(7) -0.026(6) -0.010(5) -0.012(5)
C146 0.048(7) 0.061(6) 0.089(7) -0.027(5) 0.006(6) -0.020(6)
C244 0.054(6) 0.065(5) 0.053(5) -0.010(4) -0.025(4) -0.018(5)
C245 0.053(5) 0.037(4) 0.078(7) -0.023(5) 0.002(6) -0.009(4)
C246 0.035(5) 0.070(6) 0.076(6) -0.025(5) 0.003(5) -0.018(5)
C47 0.0364(11) 0.0372(10) 0.0483(12) 0.0131(9) 0.0045(9) -0.0075(8)
C48 0.065(3) 0.072(3) 0.105(4) 0.043(3) 0.043(3) 0.006(3)
C49 0.125(5) 0.044(3) 0.073(3) 0.003(2) 0.024(3) -0.033(3)
C50 0.054(3) 0.065(3) 0.101(4) 0.052(3) -0.010(3) -0.017(2)
C148 0.114(6) 0.070(4) 0.054(4) 0.014(3) 0.019(4) -0.035(4)
C149 0.052(4) 0.064(4) 0.083(5) 0.039(4) -0.009(3) -0.028(3)
C150 0.077(5) 0.041(3) 0.118(6) 0.024(4) 0.037(4) 0.001(3)
C51 0.0302(10) 0.0299(9) 0.0420(11) -0.0009(8) 0.0122(8) -0.0013(8)
C52 0.0573(16) 0.0461(14) 0.098(2) 0.0239(14) 0.0391(16) 0.0154(12)
C53 0.073(2) 0.0587(17) 0.0729(19) -0.0003(14) 0.0027(16) -0.0335(15)
C54 0.0742(19) 0.0397(12) 0.0813(19) 0.0045(12) 0.0496(16) 0.0006(12)
C55 0.0303(10) 0.0416(11) 0.0339(10) 0.0056(8) 0.0155(8) -0.0027(8)
C56 0.0305(10) 0.0536(13) 0.0393(11) -0.0052(9) 0.0165(8) 0.0023(9)
C57 0.0488(14) 0.0448(13) 0.0670(16) 0.0088(11) 0.0223(12) -0.0103(10)
C58 0.0446(13) 0.0887(19) 0.0314(11) 0.0134(11) 0.0175(10) -0.0009(12)
O59 0.0815(15) 0.0609(12) 0.0726(13) -0.0030(10) 0.0306(11) -0.0048(11)
C60 0.090(2) 0.0517(15) 0.0669(18) -0.0015(13) 0.0219(16) 0.0037(15)

loop_
_atom_type_symbol
_atom_type_scat_dispersion_real
_atom_type_scat_dispersion_imag
_atom_type_scat_Cromer_Mann_a1
_atom_type_scat_Cromer_Mann_b1
_atom_type_scat_Cromer_Mann_a2
_atom_type_scat_Cromer_Mann_b2
_atom_type_scat_Cromer_Mann_a3
_atom_type_scat_Cromer_Mann_b3
_atom_type_scat_Cromer_Mann_a4
_atom_type_scat_Cromer_Mann_b4
_atom_type_scat_Cromer_Mann_c
_atom_type_scat_source
C 0.0181 0.0091 2.3100 20.8439 1.0200 10.2075 1.5886 0.5687 0.8650 51.6512 0.2156 'International Tables Vol C 4.2.6.8 and 6.1.1.4'
H 0.0000 0.0000 0.4930 10.5109 0.3229 26.1257 0.1402 3.1424 0.0408 57.7998 0.0030 'International Tables Vol C 4.2.6.8 and 6.1.1.4'
N 0.0311 0.0180 12.2126 0.0057 3.1322 9.8933 2.0125 28.9975 1.1663 0.5826 -11.5290 'International Tables Vol C 4.2.6.8 and 6.1.1.4'
O 0.0492 0.0322 3.0485 13.2771 2.2868 5.7011 1.5463 0.3239 0.8670 32.9089 0.2508 'International Tables Vol C 4.2.6.8 and 6.1.1.4'
S 0.3331 0.5567 6.9053 1.4679 5.2034 22.2151 1.4379 0.2536 1.5863 56.1720 0.8669 'International Tables Vol C 4.2.6.8 and 6.1.1.4'

loop_
_geom_angle_atom_site_label_1
_geom_angle_atom_site_label_2
_geom_angle_atom_site_label_3
_geom_angle
_geom_angle_publ_flag
O2 C1 C25 124.80(16) yes
O2 C1 C29 112.87(15) yes
C25 C1 C29 122.33(16) yes
C1 O2 C3 119.92(14) yes
O2 C3 C4 123.37(16) yes
O2 C3 C8 117.58(15) yes
C4 C3 C8 119.04(16) yes
C3 C4 C5 120.64(17) yes
C3 C4 S26 120.09(14) yes
C5 C4 S26 118.87(14) yes
C4 C5 C6 121.24(18) yes
C4 C5 H51 118.2 no
C6 C5 H51 120.6 no
C5 C6 C7 117.23(17) yes
C5 C6 C43 121.34(18) yes
C7 C6 C43 121.42(18) yes
C6 C7 C8 121.78(17) yes
C6 C7 H71 123.0 no
C8 C7 H71 115.2 no
C3 C8 C7 120.05(17) yes
C3 C8 S9 120.15(13) yes
C7 C8 S9 119.68(14) yes
C8 S9 C10 102.14(8) yes
C8 S9 O36 109.60(9) yes
C10 S9 O36 111.58(9) yes
C8 S9 O37 106.31(9) yes
C10 S9 O37 106.39(9) yes
O36 S9 O37 119.34(9) yes
S9 C10 C11 115.95(14) yes
S9 C10 C27 123.49(14) yes
C11 C10 C27 120.51(17) yes
C10 C11 C12 122.47(17) yes
C10 C11 H111 118.3 no
C12 C11 H111 119.2 no
C11 C12 C13 116.86(18) yes
C11 C12 C47 121.17(17) yes
C13 C12 C47 121.97(18) yes
C12 C13 C14 121.05(19) yes
C12 C13 H131 121.0 no
C14 C13 H131 117.9 no
C13 C14 S15 117.55(15) yes
C13 C14 C27 122.32(17) yes
S15 C14 C27 120.12(15) yes
C14 S15 C16 103.56(9) yes
C14 S15 O38 107.45(9) yes
C16 S15 O38 109.71(11) yes
C14 S15 O39 109.12(10) yes
C16 S15 O39 108.38(10) yes
O38 S15 O39 117.70(11) yes
S15 C16 C17 118.82(16) yes
S15 C16 C28 119.33(15) yes
C17 C16 C28 121.67(18) yes
C16 C17 C18 120.60(19) yes
C16 C17 H171 120.1 no
C18 C17 H171 119.3 no
C17 C18 C19 117.48(17) yes
C17 C18 C51 122.69(17) yes
C19 C18 C51 119.79(17) yes
C18 C19 C20 121.53(19) yes
C18 C19 H191 119.6 no
C20 C19 H191 118.8 no
C19 C20 S21 117.46(16) yes
C19 C20 C28 121.04(18) yes
S21 C20 C28 121.03(15) yes
C20 S21 C22 106.85(9) yes
C20 S21 O40 106.80(10) yes
C22 S21 O40 106.84(10) yes
C20 S21 O41 110.33(10) yes
C22 S21 O41 106.91(9) yes
O40 S21 O41 118.52(11) yes
S21 C22 C23 114.32(13) yes
S21 C22 C29 123.98(14) yes
C23 C22 C29 121.50(16) yes
C22 C23 C24 122.36(16) yes
C22 C23 H231 117.4 no
C24 C23 H231 120.1 no
C23 C24 C25 116.20(16) yes
C23 C24 C55 120.46(16) yes
C25 C24 C55 123.34(16) yes
C24 C25 C1 120.75(16) yes
C24 C25 S26 121.44(13) yes
C1 C25 S26 117.03(13) yes
C25 S26 C4 96.70(8) yes
C25 S26 O42 105.96(8) yes
C4 S26 O42 106.00(9) yes
C10 C27 C14 116.75(16) yes
C10 C27 O30 123.72(17) yes
C14 C27 O30 119.42(17) yes
C16 C28 C20 117.41(17) yes
C16 C28 O32 121.20(19) yes
C20 C28 O32 120.92(19) yes
C1 C29 C22 116.55(16) yes
C1 C29 O34 119.88(15) yes
C22 C29 O34 123.37(16) yes
C27 O30 C31 115.12(17) yes
O30 C31 H313 106.4 no
O30 C31 H312 107.2 no
H313 C31 H312 108.4 no
O30 C31 H311 110.1 no
H313 C31 H311 110.3 no
H312 C31 H311 114.1 no
C28 O32 C33 114.44(18) yes
O32 C33 H331 105.6 no
O32 C33 H332 108.8 no
H331 C33 H332 112.5 no
O32 C33 H333 107.4 no
H331 C33 H333 109.1 no
H332 C33 H333 113.1 no
C29 O34 C35 115.46(15) yes
O34 C35 H353 108.0 no
O34 C35 H352 109.6 no
H353 C35 H352 113.7 no
O34 C35 H351 109.7 no
H353 C35 H351 105.1 no
H352 C35 H351 110.5 no
C6 C43 C44 111.6(4) yes
C6 C43 C45 107.0(4) yes
C44 C43 C45 108.9(5) yes
C6 C43 C46 111.0(4) yes
C44 C43 C46 107.3(5) yes
C45 C43 C46 111.1(5) yes
C6 C43 C144 114.4(6) yes
C6 C43 C145 107.8(6) yes
C144 C43 C145 112.1(6) yes
C6 C43 C146 103.6(6) yes
C144 C43 C146 110.2(7) yes
C145 C43 C146 108.3(6) yes
C6 C43 C244 107.6(4) yes
C6 C43 C245 107.6(5) yes
C244 C43 C245 108.4(6) yes
C6 C43 C246 114.6(5) yes
C244 C43 C246 108.2(6) yes
C245 C43 C246 110.3(6) yes
C43 C44 H443 109.4 no
C43 C44 H442 112.7 no
H443 C44 H442 108.2 no
C43 C44 H441 108.5 no
H443 C44 H441 107.8 no
H442 C44 H441 110.1 no
C43 C45 H451 110.3 no
C43 C45 H452 105.9 no
H451 C45 H452 109.9 no
C43 C45 H453 111.0 no
H451 C45 H453 109.5 no
H452 C45 H453 110.2 no
C43 C46 H463 110.8 no
C43 C46 H462 107.4 no
H463 C46 H462 108.8 no
C43 C46 H461 110.3 no
H463 C46 H461 109.8 no
H462 C46 H461 109.7 no
C43 C144 H1441 108.8 no
C43 C144 H1442 107.7 no
H1441 C144 H1442 110.5 no
C43 C144 H1443 109.3 no
H1441 C144 H1443 109.4 no
H1442 C144 H1443 111.2 no
C43 C145 H1453 110.8 no
C43 C145 H1452 111.3 no
H1453 C145 H1452 108.7 no
C43 C145 H1451 107.3 no
H1453 C145 H1451 109.7 no
H1452 C145 H1451 109.1 no
C43 C146 H1463 109.9 no
C43 C146 H1462 111.4 no
H1463 C146 H1462 108.1 no
C43 C146 H1461 109.5 no
H1463 C146 H1461 109.1 no
H1462 C146 H1461 108.9 no
C43 C244 H2441 111.0 no
C43 C244 H2442 106.9 no
H2441 C244 H2442 107.9 no
C43 C244 H2443 112.6 no
H2441 C244 H2443 110.3 no
H2442 C244 H2443 107.8 no
C43 C245 H2453 112.9 no
C43 C245 H2452 106.0 no
H2453 C245 H2452 108.5 no
C43 C245 H2451 111.4 no
H2453 C245 H2451 109.4 no
H2452 C245 H2451 108.4 no
C43 C246 H2461 108.6 no
C43 C246 H2462 112.1 no
H2461 C246 H2462 110.1 no
C43 C246 H2463 106.2 no
H2461 C246 H2463 110.2 no
H2462 C246 H2463 109.6 no
C12 C47 C48 108.5(2) yes
C12 C47 C49 109.8(2) yes
C48 C47 C49 109.6(4) yes
C12 C47 C50 113.0(2) yes
C48 C47 C50 106.5(4) yes
C49 C47 C50 109.2(4) yes
C12 C47 C148 108.9(3) yes
C12 C47 C149 112.4(3) yes
C148 C47 C149 109.8(5) yes
C12 C47 C150 108.8(3) yes
C148 C47 C150 111.1(5) yes
C149 C47 C150 105.9(5) yes
C47 C48 H483 112.0 no
C47 C48 H482 111.3 no
H483 C48 H482 109.3 no
C47 C48 H481 108.8 no
H483 C48 H481 107.8 no
H482 C48 H481 107.4 no
C47 C49 H491 109.5 no
C47 C49 H492 109.6 no
H491 C49 H492 109.4 no
C47 C49 H493 107.8 no
H491 C49 H493 110.4 no
H492 C49 H493 110.1 no
C47 C50 H503 108.9 no
C47 C50 H502 106.9 no
H503 C50 H502 111.0 no
C47 C50 H501 109.8 no
H503 C50 H501 110.1 no
H502 C50 H501 110.0 no
C47 C148 H1483 108.4 no
C47 C148 H1482 108.2 no
H1483 C148 H1482 111.2 no
C47 C148 H1481 106.5 no
H1483 C148 H1481 110.6 no
H1482 C148 H1481 111.8 no
C47 C149 H1491 111.7 no
C47 C149 H1492 110.8 no
H1491 C149 H1492 109.2 no
C47 C149 H1493 109.7 no
H1491 C149 H1493 108.5 no
H1492 C149 H1493 106.8 no
C47 C150 H1503 108.3 no
C47 C150 H1502 110.3 no
H1503 C150 H1502 109.1 no
C47 C150 H1501 109.4 no
H1503 C150 H1501 110.0 no
H1502 C150 H1501 109.8 no
C18 C51 C52 109.60(17) yes
C18 C51 C53 108.17(19) yes
C52 C51 C53 109.5(2) yes
C18 C51 C54 112.15(17) yes
C52 C51 C54 107.2(2) yes
C53 C51 C54 110.2(2) yes
C51 C52 H521 108.5 no
C51 C52 H522 111.2 no
H521 C52 H522 109.0 no
C51 C52 H523 109.8 no
H521 C52 H523 107.8 no
H522 C52 H523 110.4 no
C51 C53 H533 106.9 no
C51 C53 H532 108.6 no
H533 C53 H532 108.0 no
C51 C53 H531 111.3 no
H533 C53 H531 109.9 no
H532 C53 H531 112.0 no
C51 C54 H543 109.1 no
C51 C54 H542 108.9 no
H543 C54 H542 106.9 no
C51 C54 H541 107.6 no
H543 C54 H541 110.4 no
H542 C54 H541 113.9 no
C24 C55 C56 111.26(16) yes
C24 C55 C57 109.36(17) yes
C56 C55 C57 110.16(19) yes
C24 C55 C58 110.53(17) yes
C56 C55 C58 106.81(19) yes
C57 C55 C58 108.7(2) yes
C55 C56 H561 110.3 no
C55 C56 H562 114.6 no
H561 C56 H562 108.3 no
C55 C56 H563 109.5 no
H561 C56 H563 104.8 no
H562 C56 H563 109.0 no
C55 C57 H573 106.8 no
C55 C57 H572 108.3 no
H573 C57 H572 106.9 no
C55 C57 H571 111.4 no
H573 C57 H571 112.3 no
H572 C57 H571 110.9 no
C55 C58 H581 108.4 no
C55 C58 H582 109.9 no
H581 C58 H582 107.8 no
C55 C58 H583 113.5 no
H581 C58 H583 108.4 no
H582 C58 H583 108.7 no
C60 O59 H591 98.9 no
O59 C60 H602 109.5 no
O59 C60 H601 106.9 no
H602 C60 H601 113.4 no
O59 C60 H603 105.7 no
H602 C60 H603 110.0 no
H601 C60 H603 111.1 no

loop_
_geom_bond_atom_site_label_1
_geom_bond_atom_site_label_2
_geom_bond_distance
_geom_bond_publ_flag
C1 O2 1.376(2) yes
C1 C25 1.386(2) yes
C1 C29 1.404(2) yes
O2 C3 1.361(2) yes
C3 C4 1.379(2) yes
C3 C8 1.393(2) yes
C4 C5 1.395(3) yes
C4 S26 1.7721(18) yes
C5 C6 1.394(3) yes
C5 H51 0.951 no
C6 C7 1.398(3) yes
C6 C43 1.532(3) yes
C7 C8 1.387(3) yes
C7 H71 0.951 no
C8 S9 1.7745(18) yes
S9 C10 1.7864(18) yes
S9 O36 1.4273(15) yes
S9 O37 1.4410(14) yes
C10 C11 1.394(3) yes
C10 C27 1.394(3) yes
C11 C12 1.387(3) yes
C11 H111 0.983 no
C12 C13 1.387(3) yes
C12 C47 1.527(3) yes
C13 C14 1.386(3) yes
C13 H131 0.925 no
C14 S15 1.7780(19) yes
C14 C27 1.394(3) yes
S15 C16 1.772(2) yes
S15 O38 1.4351(17) yes
S15 O39 1.4341(19) yes
C16 C17 1.397(3) yes
C16 C28 1.395(3) yes
C17 C18 1.396(3) yes
C17 H171 0.937 no
C18 C19 1.398(3) yes
C18 C51 1.532(3) yes
C19 C20 1.391(3) yes
C19 H191 0.956 no
C20 S21 1.769(2) yes
C20 C28 1.392(3) yes
S21 C22 1.7880(18) yes
S21 O40 1.4360(19) yes
S21 O41 1.4355(17) yes
C22 C23 1.399(3) yes
C22 C29 1.383(2) yes
C23 C24 1.390(3) yes
C23 H231 0.944 no
C24 C25 1.420(3) yes
C24 C55 1.542(2) yes
C25 S26 1.8000(18) yes
S26 O42 1.4888(16) yes
C27 O30 1.355(2) yes
C28 O32 1.369(2) yes
C29 O34 1.361(2) yes
O30 C31 1.447(3) yes
C31 H313 0.984 no
C31 H312 0.995 no
C31 H311 1.017 no
O32 C33 1.449(3) yes
C33 H331 0.919 no
C33 H332 0.954 no
C33 H333 0.962 no
O34 C35 1.449(2) yes
C35 H353 0.970 no
C35 H352 0.959 no
C35 H351 0.958 no
C43 C44 1.538(5) yes
C43 C45 1.543(5) yes
C43 C46 1.542(5) yes
C43 C144 1.536(5) yes
C43 C145 1.539(5) yes
C43 C146 1.548(5) yes
C43 C244 1.548(5) yes
C43 C245 1.542(5) yes
C43 C246 1.539(5) yes
C44 H443 0.969 no
C44 H442 0.977 no
C44 H441 0.971 no
C45 H451 0.981 no
C45 H452 0.980 no
C45 H453 0.974 no
C46 H463 0.957 no
C46 H462 0.975 no
C46 H461 0.946 no
C144 H1441 0.962 no
C144 H1442 0.968 no
C144 H1443 0.963 no
C145 H1453 0.971 no
C145 H1452 0.963 no
C145 H1451 0.966 no
C146 H1463 0.964 no
C146 H1462 0.958 no
C146 H1461 0.969 no
C244 H2441 0.965 no
C244 H2442 0.957 no
C244 H2443 0.965 no
C245 H2453 0.959 no
C245 H2452 0.955 no
C245 H2451 0.959 no
C246 H2461 0.993 no
C246 H2462 0.998 no
C246 H2463 0.995 no
C47 C48 1.534(4) yes
C47 C49 1.522(4) yes
C47 C50 1.537(4) yes
C47 C148 1.524(4) yes
C47 C149 1.539(4) yes
C47 C150 1.534(4) yes
C48 H483 0.961 no
C48 H482 0.962 no
C48 H481 0.953 no
C49 H491 0.971 no
C49 H492 0.961 no
C49 H493 0.978 no
C50 H503 0.955 no
C50 H502 0.953 no
C50 H501 0.954 no
C148 H1483 0.974 no
C148 H1482 0.964 no
C148 H1481 0.965 no
C149 H1491 0.957 no
C149 H1492 0.955 no
C149 H1493 0.957 no
C150 H1503 0.963 no
C150 H1502 0.955 no
C150 H1501 0.967 no
C51 C52 1.536(3) yes
C51 C53 1.527(4) yes
C51 C54 1.522(3) yes
C52 H521 0.970 no
C52 H522 1.032 no
C52 H523 0.982 no
C53 H533 0.977 no
C53 H532 0.991 no
C53 H531 1.003 no
C54 H543 0.977 no
C54 H542 0.999 no
C54 H541 1.029 no
C55 C56 1.533(3) yes
C55 C57 1.549(3) yes
C55 C58 1.526(3) yes
C56 H561 0.934 no
C56 H562 0.957 no
C56 H563 0.950 no
C57 H573 0.971 no
C57 H572 0.957 no
C57 H571 0.996 no
C58 H581 0.983 no
C58 H582 0.981 no
C58 H583 1.007 no
O59 C60 1.424(4) yes
O59 H591 0.961 no
C60 H602 1.031 no
C60 H601 1.046 no
C60 H603 1.030 no

loop_
_geom_hbond_atom_site_label_D
_geom_hbond_atom_site_label_H
_geom_hbond_atom_site_label_A
_geom_hbond_site_symmetry_A
_geom_hbond_angle_DHA
_geom_hbond_distance_DH
_geom_hbond_distance_HA
_geom_hbond_distance_DA
_geom_hbond_publ_flag
C5 H51 O39 1_655 138 0.95 2.47 3.245(3) yes
C31 H313 O59 2_666 140 0.98 2.50 3.317(7) yes
C33 H332 O38 . 128 0.95 2.45 3.122(7) yes
C33 H333 O41 . 129 0.96 2.40 3.093(7) yes
C146 H1463 O38 4_665 158 0.97 2.56 3.468(7) yes
C50 H503 O37 4_564 148 0.96 2.57 3.425(7) yes
C149 H1491 O37 4_564 144 0.96 2.56 3.384(7) yes
C54 H542 O42 1_455 155 1.00 2.48 3.411(3) yes
C58 H582 O37 1_554 127 0.98 2.50 3.188(3) yes
O59 H591 O42 . 162 0.96 1.86 2.794(3) yes
